data_2222422
loop_
_publ_author_name
'Gao, Qian'
'Zhang, Chao-Yan'
'Cui, Yue'
'Xie, Ya-Bo'

_publ_section_title
;
 A one-dimensional cadmium(II) complex supported by a sulfur--nitrogen
 mixed-donor ligand
;
_journal_coeditor_code PK2170
_journal_issue 7
_journal_name_full 'Acta Crystallographica Section E'
_journal_page_first m838
_journal_page_last m839
_journal_paper_doi 10.1107/S160053680902371X
_journal_volume 65
_journal_year 2009
_chemical_formula_iupac '[Cd (C2 H2 N3 S2)2]'
_chemical_formula_moiety 'C4 H4 Cd N6 S4'
_chemical_formula_sum 'C4 H4 Cd N6 S4'
_chemical_formula_weight 376.77
_chemical_name_systematic
;
<i>catena</i>-poly[cadmium(II)-bis(\m-5-amino-1,3,4-thiadiazole-2-thiolato)-
\k^2^<i>N</i>^3^:<i>S</i>^2^;\k^2^<i>S</i>^2^:<i>N</i>^3^]
;
_space_group_IT_number 15
_symmetry_cell_setting monoclinic
_symmetry_space_group_name_Hall '-C 2yc'
_symmetry_space_group_name_H-M 'C 1 2/c 1'
_atom_sites_solution_hydrogens geom
_atom_sites_solution_primary direct
_atom_sites_solution_secondary difmap
_cell_angle_alpha 90.00
_cell_angle_beta 92.7950(10)
_cell_angle_gamma 90.00
_cell_formula_units_Z 4
_cell_length_a 12.6419(11)
_cell_length_b 10.8341(10)
_cell_length_c 7.7241(7)
_cell_measurement_reflns_used 2746
_cell_measurement_temperature 293(2)
_cell_measurement_theta_max 27.88
_cell_measurement_theta_min 2.48
_cell_volume 1056.66(16)
_computing_cell_refinement 'SAINT (Bruker, 1998)'
_computing_data_collection 'SMART (Bruker, 1998)'
_computing_data_reduction 'SAINT (Bruker, 1998)'
_computing_molecular_graphics 'SHELXTL (Sheldrick, 2008)'
_computing_publication_material 'SHELXTL (Sheldrick, 2008)'
_computing_structure_refinement 'SHELXL97 (Sheldrick, 2008)'
_computing_structure_solution 'SHELXS97 (Sheldrick, 2008)'
_diffrn_ambient_temperature 293(2)
_diffrn_measured_fraction_theta_full 0.977
_diffrn_measured_fraction_theta_max 0.977
_diffrn_measurement_device_type 'Bruker SMART CCD area-detector'
_diffrn_measurement_method '\f and \w'
_diffrn_radiation_monochromator graphite
_diffrn_radiation_source 'fine-focus sealed tube'
_diffrn_radiation_type MoK\a
_diffrn_radiation_wavelength 0.71073
_diffrn_reflns_av_R_equivalents 0.0152
_diffrn_reflns_av_sigmaI/netI 0.0163
_diffrn_reflns_limit_h_max 16
_diffrn_reflns_limit_h_min -11
_diffrn_reflns_limit_k_max 14
_diffrn_reflns_limit_k_min -14
_diffrn_reflns_limit_l_max 10
_diffrn_reflns_limit_l_min -10
_diffrn_reflns_number 3155
_diffrn_reflns_theta_full 27.88
_diffrn_reflns_theta_max 27.88
_diffrn_reflns_theta_min 2.48
_diffrn_standards_number 0
_exptl_absorpt_coefficient_mu 2.829
_exptl_absorpt_correction_T_max 0.602
_exptl_absorpt_correction_T_min 0.550
_exptl_absorpt_correction_type multi-scan
_exptl_absorpt_process_details '(SADABS ; Bruker, 1998)'
_exptl_crystal_colour Colorless
_exptl_crystal_density_diffrn 2.368
_exptl_crystal_density_method 'not measured'
_exptl_crystal_description Block
_exptl_crystal_F_000 728
_exptl_crystal_size_max 0.24
_exptl_crystal_size_mid 0.24
_exptl_crystal_size_min 0.20
_refine_diff_density_max 0.391
_refine_diff_density_min -0.489
_refine_ls_extinction_coef 0.0116(5)
_refine_ls_extinction_expression Fc^*^=kFc[1+0.001xFc^2^\l^3^/sin(2\q)]^-1/4^
_refine_ls_extinction_method 'SHELXL97 (Sheldrick, 2008)'
_refine_ls_goodness_of_fit_ref 1.009
_refine_ls_hydrogen_treatment constr
_refine_ls_matrix_type full
_refine_ls_number_parameters 70
_refine_ls_number_reflns 1232
_refine_ls_number_restraints 0
_refine_ls_restrained_S_all 1.009
_refine_ls_R_factor_all 0.0156
_refine_ls_R_factor_gt 0.0150
_refine_ls_shift/su_max 0.001
_refine_ls_shift/su_mean 0.000
_refine_ls_structure_factor_coef Fsqd
_refine_ls_weighting_details 'calc w=1/[\s^2^(Fo^2^)+(0.0274P)^2^+0.7843P] where P=(Fo^2^+2Fc^2^)/3'
_refine_ls_weighting_scheme calc
_refine_ls_wR_factor_gt 0.0422
_refine_ls_wR_factor_ref 0.0425
_reflns_number_gt 1198
_reflns_number_total 1232
_reflns_threshold_expression I>2\s(I)
_cod_data_source_file pk2170.cif
_cod_data_source_block I
_cod_depositor_comments
;
The following automatic conversions were performed:
'_symmetry_cell_setting' value 'Monoclinic' changed to 'monoclinic'
according to '/home/saulius/struct/CIF-dictionaries/cif_core.dic'
dictionary named 'cif_core.dic' version 2.4.1 from
2010-06-29.

'_exptl_absorpt_correction_type' value 'Multi-Scan' changed
to 'multi-scan' according to
'/home/saulius/struct/CIF-dictionaries/cif_core.dic' dictionary named
'cif_core.dic' version 2.4.1 from 2010-06-29.

Automatic conversion script
Id: cif_fix_enum 1527 2010-12-29 10:47:43Z saulius 

The following automatic conversions were performed:

'_symmetry_cell_setting' value 'Monoclinic' changed to 'monoclinic'
according to /home/saulius/struct/CIF-dictionaries/cif_core.dic
dictionary named 'cif_core.dic' version 2.4.1 from
2010-06-29.

'_exptl_absorpt_correction_type' value 'Multi-Scan'
changed to 'multi-scan' according to
/home/saulius/struct/CIF-dictionaries/cif_core.dic dictionary named
'cif_core.dic' version 2.4.1 from 2010-06-29.

Automatic conversion script
Id: cif_fix_values 1715 2011-07-08 13:25:40Z adriana 
;
_cod_original_sg_symbol_H-M 'C 2/c'
_cod_database_code 2222422
_cod_database_fobs_code 2222422

loop_
_symmetry_equiv_pos_as_xyz
'x, y, z'
'-x, y, -z+1/2'
'x+1/2, y+1/2, z'
'-x+1/2, y+1/2, -z+1/2'
'-x, -y, -z'
'x, -y, z-1/2'
'-x+1/2, -y+1/2, -z'
'x+1/2, -y+1/2, z-1/2'

loop_
_atom_site_type_symbol
_atom_site_label
_atom_site_fract_x
_atom_site_fract_y
_atom_site_fract_z
_atom_site_U_iso_or_equiv
_atom_site_adp_type
_atom_site_calc_flag
_atom_site_refinement_flags
_atom_site_occupancy
_atom_site_disorder_assembly
_atom_site_disorder_group
Cd Cd1 0.5000 0.582614(14) 0.2500 0.02585(9) Uani d S 1 . .
C C1 0.62301(13) 0.34405(15) 0.0808(2) 0.0238(3) Uani d . 1 . .
C C2 0.61171(13) 0.12413(16) 0.1243(2) 0.0267(3) Uani d . 1 . .
N N1 0.56499(11) 0.28638(13) -0.03734(18) 0.0262(3) Uani d . 1 . .
N N2 0.55650(12) 0.16022(13) -0.01418(19) 0.0289(3) Uani d . 1 . .
N N3 0.61723(13) 0.00640(15) 0.1767(2) 0.0384(4) Uani d . 1 . .
H H3A 0.5834 -0.0499 0.1182 0.046 Uiso calc R 1 . .
H H3B 0.6546 -0.0129 0.2687 0.046 Uiso calc R 1 . .
S S1 0.64750(3) 0.50104(4) 0.07269(5) 0.02700(11) Uani d . 1 . .
S S2 0.67601(4) 0.24382(4) 0.23801(6) 0.03215(12) Uani d . 1 . .

loop_
_atom_site_aniso_label
_atom_site_aniso_U_11
_atom_site_aniso_U_22
_atom_site_aniso_U_33
_atom_site_aniso_U_12
_atom_site_aniso_U_13
_atom_site_aniso_U_23
Cd1 0.03358(12) 0.02365(12) 0.02017(11) 0.000 -0.00030(7) 0.000
C1 0.0249(7) 0.0262(8) 0.0202(7) 0.0030(6) -0.0006(5) 0.0004(6)
C2 0.0242(7) 0.0278(8) 0.0282(8) 0.0013(6) 0.0016(6) 0.0024(6)
N1 0.0326(7) 0.0236(7) 0.0219(6) -0.0002(5) -0.0033(5) -0.0001(5)
N2 0.0349(7) 0.0234(7) 0.0281(7) 0.0002(6) -0.0027(6) 0.0004(5)
N3 0.0346(8) 0.0297(8) 0.0500(10) -0.0012(6) -0.0079(7) 0.0144(7)
S1 0.0292(2) 0.0257(2) 0.0261(2) -0.00241(15) 0.00115(15) -0.00137(15)
S2 0.0341(2) 0.0325(2) 0.0287(2) -0.00058(17) -0.01070(17) 0.00401(16)

loop_
_atom_type_symbol
_atom_type_description
_atom_type_scat_dispersion_real
_atom_type_scat_dispersion_imag
_atom_type_scat_source
C C 0.0033 0.0016 'International Tables Vol C Tables 4.2.6.8 and 6.1.1.4'
H H 0.0000 0.0000 'International Tables Vol C Tables 4.2.6.8 and 6.1.1.4'
N N 0.0061 0.0033 'International Tables Vol C Tables 4.2.6.8 and 6.1.1.4'
S S 0.1246 0.1234 'International Tables Vol C Tables 4.2.6.8 and 6.1.1.4'
Cd Cd -0.8075 1.2024 'International Tables Vol C Tables 4.2.6.8 and 6.1.1.4'

loop_
_geom_angle_atom_site_label_1
_geom_angle_atom_site_label_2
_geom_angle_atom_site_label_3
_geom_angle_site_symmetry_1
_geom_angle_site_symmetry_3
_geom_angle
_geom_angle_publ_flag
N1 Cd1 N1 6_566 5_665 103.50(7) ?
N1 Cd1 S1 6_566 . 110.90(4) ?
N1 Cd1 S1 5_665 . 94.38(4) ?
N1 Cd1 S1 6_566 2_655 94.38(4) ?
N1 Cd1 S1 5_665 2_655 110.90(4) ?
S1 Cd1 S1 . 2_655 139.05(2) ?
N1 C1 S1 . . 122.83(12) ?
N1 C1 S2 . . 111.98(12) ?
S1 C1 S2 . . 125.13(9) ?
N2 C2 N3 . . 123.33(17) ?
N2 C2 S2 . . 113.98(13) ?
N3 C2 S2 . . 122.69(13) ?
C1 N1 N2 . . 115.35(13) ?
C1 N1 Cd1 . 5_665 112.01(11) ?
N2 N1 Cd1 . 5_665 132.61(10) ?
C2 N2 N1 . . 111.06(15) ?
C2 N3 H3A . . 120.0 ?
C2 N3 H3B . . 120.0 ?
H3A N3 H3B . . 120.0 ?
C1 S1 Cd1 . . 100.73(6) ?
C1 S2 C2 . . 87.62(8) ?

loop_
_geom_bond_atom_site_label_1
_geom_bond_atom_site_label_2
_geom_bond_site_symmetry_2
_geom_bond_distance
_geom_bond_publ_flag
Cd1 N1 6_566 2.2927(14) ?
Cd1 N1 5_665 2.2927(14) ?
Cd1 S1 . 2.5264(4) ?
Cd1 S1 2_655 2.5264(4) ?
C1 N1 . 1.302(2) ?
C1 S1 . 1.7304(17) ?
C1 S2 . 1.7390(16) ?
C2 N2 . 1.308(2) ?
C2 N3 . 1.339(2) ?
C2 S2 . 1.7446(18) ?
N1 N2 . 1.383(2) ?
N1 Cd1 5_665 2.2927(14) ?
N3 H3A . 0.8600 ?
N3 H3B . 0.8600 ?

loop_
_geom_hbond_atom_site_label_D
_geom_hbond_atom_site_label_H
_geom_hbond_atom_site_label_A
_geom_hbond_site_symmetry_A
_geom_hbond_distance_DH
_geom_hbond_distance_HA
_geom_hbond_distance_DA
_geom_hbond_angle_DHA
N3 H3A N2 5_655 0.86 2.25 3.064(2) 157.8
N3 H3B N2 6_556 0.86 2.66 3.119(2) 114.4
N3 H3B S1 4_645 0.86 2.74 3.4694(17) 144.1

loop_
_geom_torsion_atom_site_label_1
_geom_torsion_atom_site_label_2
_geom_torsion_atom_site_label_3
_geom_torsion_atom_site_label_4
_geom_torsion_site_symmetry_1
_geom_torsion_site_symmetry_2
_geom_torsion_site_symmetry_3
_geom_torsion_site_symmetry_4
_geom_torsion
_geom_torsion_publ_flag
S1 C1 N1 N2 . . . . 177.84(12) ?
S2 C1 N1 N2 . . . . 0.51(19) ?
S1 C1 N1 Cd1 . . . 5_665 -0.59(17) ?
S2 C1 N1 Cd1 . . . 5_665 -177.93(7) ?
N3 C2 N2 N1 . . . . -179.98(16) ?
S2 C2 N2 N1 . . . . 1.14(19) ?
C1 N1 N2 C2 . . . . -1.1(2) ?
Cd1 N1 N2 C2 5_665 . . . 176.95(12) ?
N1 C1 S1 Cd1 . . . . 92.87(14) ?
S2 C1 S1 Cd1 . . . . -90.15(11) ?
N1 Cd1 S1 C1 6_566 . . . 128.77(6) ?
N1 Cd1 S1 C1 5_665 . . . -124.98(6) ?
S1 Cd1 S1 C1 2_655 . . . 4.38(5) ?
N1 C1 S2 C2 . . . . 0.11(13) ?
S1 C1 S2 C2 . . . . -177.15(12) ?
N2 C2 S2 C1 . . . . -0.74(14) ?
N3 C2 S2 C1 . . . . -179.63(16) ?
